data_2019071
loop_
_publ_author_name
'Xiang, Jing'

_publ_section_title
;
 Two one-dimensional linear zinc(II) polymers:
 <i>catena</i>-poly[[[2,6-bis(1<i>H</i>-benzimidazol-2-yl-\k<i>N</i>^3^)pyridine]zinc(II)]-\m-pyridine-2,4-dicarboxylato-\k^2^<i>O</i>^2^:<i>O</i>^4^]
 and
 <i>catena</i>-poly[[[2,6-bis(1<i>H</i>-benzimidazol-2-yl-\k<i>N</i>^3^)pyridine]zinc(II)]-\m-pyridine-2,5-dicarboxylato-\k^2^<i>O</i>^2^:<i>O</i>^5^]
;
_journal_coeditor_code YP3033
_journal_issue 7
_journal_name_full 'Acta Crystallographica Section C'
_journal_page_first 750
_journal_page_last 753
_journal_paper_doi 10.1107/S0108270113016168
_journal_volume 69
_journal_year 2013
_chemical_formula_iupac '[Zn (C7 H3 N O4) (C19 H13 N5 )]'
_chemical_formula_sum 'C26 H16 N6 O4 Zn'
_chemical_formula_weight 541.82
_chemical_name_systematic
<i>catena</i>-Poly[[[2,6-bis(1<i>H</i>-benzimidazol-2-yl-\k<i>N</i>^3^)pyridine]zinc(II)]-\m-pyridine-2,4-dicarboxylato-\k^2^<i>O</i>^2^:<i>O</i>^4^]
_space_group_IT_number 9
_symmetry_cell_setting monoclinic
_symmetry_space_group_name_Hall 'C -2yc'
_symmetry_space_group_name_H-M 'C 1 c 1'
_atom_sites_solution_hydrogens geom
_atom_sites_solution_primary direct
_atom_sites_solution_secondary difmap
_audit_creation_method SHELXL97
_cell_angle_alpha 90.00
_cell_angle_beta 101.309(8)
_cell_angle_gamma 90.00
_cell_formula_units_Z 4
_cell_length_a 8.3782(6)
_cell_length_b 18.1569(19)
_cell_length_c 14.7588(15)
_cell_measurement_reflns_used 1463
_cell_measurement_temperature 293(2)
_cell_measurement_theta_max 28.5397
_cell_measurement_theta_min 2.6431
_cell_volume 2201.5(4)
_computing_cell_refinement 'SAINT (Bruker, 2004)'
_computing_data_collection 'APEX2 (Bruker, 2004)'
_computing_data_reduction 'SAINT (Bruker, 2004)'
_computing_molecular_graphics 'SHELXTL (Sheldrick, 2008)'
_computing_publication_material 'publCIF (Westrip, 2010)'
_computing_structure_refinement 'SHELXS97 (Sheldrick, 2008)'
_computing_structure_solution 'SHELXS97 (Sheldrick, 2008)'
_diffrn_ambient_temperature 293(2)
_diffrn_measured_fraction_theta_full 0.999
_diffrn_measured_fraction_theta_max 0.999
_diffrn_measurement_device_type 'Bruker APEX area-dectector'
_diffrn_measurement_method '\f and \w scans'
_diffrn_radiation_monochromator graphite
_diffrn_radiation_source 'fine-focus sealed tube'
_diffrn_radiation_type MoK\a
_diffrn_radiation_wavelength 0.71073
_diffrn_reflns_av_R_equivalents 0.0460
_diffrn_reflns_av_sigmaI/netI 0.0723
_diffrn_reflns_limit_h_max 9
_diffrn_reflns_limit_h_min -9
_diffrn_reflns_limit_k_max 21
_diffrn_reflns_limit_k_min -21
_diffrn_reflns_limit_l_max 17
_diffrn_reflns_limit_l_min -17
_diffrn_reflns_number 6495
_diffrn_reflns_theta_full 24.98
_diffrn_reflns_theta_max 24.98
_diffrn_reflns_theta_min 2.65
_exptl_absorpt_coefficient_mu 1.166
_exptl_absorpt_correction_T_max 0.840
_exptl_absorpt_correction_T_min 0.756
_exptl_absorpt_correction_type multi-scan
_exptl_absorpt_process_details '(SADABS; Sheldrick, 1996)'
_exptl_crystal_colour colourless
_exptl_crystal_density_diffrn 1.635
_exptl_crystal_density_method 'not measured'
_exptl_crystal_description block
_exptl_crystal_F_000 1104
_exptl_crystal_size_max 0.26
_exptl_crystal_size_mid 0.20
_exptl_crystal_size_min 0.15
_refine_diff_density_max 0.442
_refine_diff_density_min -0.334
_refine_ls_abs_structure_details 'Flack (1983), 1602 Friedel pairs'
_refine_ls_abs_structure_Flack -0.014(12)
_refine_ls_extinction_method none
_refine_ls_goodness_of_fit_ref 1.020
_refine_ls_hydrogen_treatment constr
_refine_ls_matrix_type full
_refine_ls_number_parameters 334
_refine_ls_number_reflns 3490
_refine_ls_number_restraints 2
_refine_ls_restrained_S_all 1.020
_refine_ls_R_factor_all 0.0503
_refine_ls_R_factor_gt 0.0392
_refine_ls_shift/su_max 0.000
_refine_ls_shift/su_mean 0.000
_refine_ls_structure_factor_coef Fsqd
_refine_ls_weighting_details 'calc w = 1/[\s^2^(Fo^2^)+(0.0181P)^2^] where P=(Fo^2^+2Fc^2^)/3'
_refine_ls_weighting_scheme calc
_refine_ls_wR_factor_gt 0.0692
_refine_ls_wR_factor_ref 0.0739
_reflns_number_gt 3041
_reflns_number_total 3858
_reflns_threshold_expression I>2\s(I)
_cod_data_source_file yp3033.cif
_cod_data_source_block I
_cod_original_cell_volume 2201.6(4)
_cod_original_sg_symbol_H-M 'C c'
_cod_database_code 2019071
_cod_database_fobs_code 2019071

loop_
_symmetry_equiv_pos_as_xyz
'x, y, z'
'x, -y, z+1/2'
'x+1/2, y+1/2, z'
'x+1/2, -y+1/2, z+1/2'

loop_
_atom_site_type_symbol
_atom_site_label
_atom_site_fract_x
_atom_site_fract_y
_atom_site_fract_z
_atom_site_U_iso_or_equiv
_atom_site_adp_type
_atom_site_calc_flag
_atom_site_refinement_flags
_atom_site_occupancy
_atom_site_symmetry_multiplicity
Zn Zn1 0.60568(5) 0.29903(3) 0.72505(4) 0.02624(14) Uani d . 1 1
N N1 0.4548(4) 0.3858(2) 0.7702(3) 0.0268(9) Uani d . 1 1
N N2 0.4439(4) 0.4842(2) 0.8584(3) 0.0298(10) Uani d . 1 1
H H2A 0.4740 0.5173 0.9000 0.036 Uiso calc R 1 1
N N3 0.7651(4) 0.3591(2) 0.8306(3) 0.0238(9) Uani d . 1 1
N N4 0.8305(4) 0.2421(2) 0.7415(3) 0.0254(9) Uani d . 1 1
N N5 1.0853(4) 0.2286(2) 0.8186(3) 0.0272(9) Uani d . 1 1
H H5A 1.1753 0.2376 0.8563 0.033 Uiso calc R 1 1
N N6 0.4329(4) 0.2641(2) 0.6107(3) 0.0220(8) Uani d . 1 1
O O1 0.6534(3) 0.37063(19) 0.6201(2) 0.0336(8) Uani d . 1 1
O O2 0.5524(4) 0.4078(2) 0.4771(3) 0.0525(11) Uani d . 1 1
O O3 0.0153(3) 0.27838(18) 0.3166(2) 0.0314(8) Uani d . 1 1
O O4 -0.1218(3) 0.2410(2) 0.4235(2) 0.0492(11) Uani d . 1 1
C C1 0.2988(5) 0.4152(3) 0.7488(3) 0.0270(11) Uani d . 1 1
C C2 0.1635(5) 0.3925(3) 0.6842(4) 0.0348(13) Uani d . 1 1
H H2 0.1674 0.3506 0.6485 0.042 Uiso calc R 1 1
C C3 0.0250(6) 0.4338(3) 0.6748(4) 0.0409(13) Uani d . 1 1
H H3 -0.0675 0.4195 0.6328 0.049 Uiso calc R 1 1
C C4 0.0207(6) 0.4972(3) 0.7274(4) 0.0499(16) Uani d . 1 1
H H4 -0.0742 0.5251 0.7177 0.060 Uiso calc R 1 1
C C5 0.1512(5) 0.5203(3) 0.7932(4) 0.0407(14) Uani d . 1 1
H H5 0.1462 0.5622 0.8287 0.049 Uiso calc R 1 1
C C6 0.2916(5) 0.4770(3) 0.8032(3) 0.0282(11) Uani d . 1 1
C C7 0.5356(5) 0.4300(3) 0.8347(3) 0.0268(11) Uani d . 1 1
C C8 0.7095(5) 0.4165(2) 0.8708(3) 0.0246(10) Uani d . 1 1
C C9 0.8119(5) 0.4569(3) 0.9397(3) 0.0341(12) Uani d . 1 1
H H9 0.7735 0.4968 0.9685 0.041 Uiso calc R 1 1
C C10 0.9725(5) 0.4346(3) 0.9629(4) 0.0379(13) Uani d . 1 1
H H10 1.0443 0.4611 1.0072 0.045 Uiso calc R 1 1
C C11 1.0288(5) 0.3743(3) 0.9222(3) 0.0306(12) Uani d . 1 1
H H11 1.1366 0.3591 0.9391 0.037 Uiso calc R 1 1
C C12 0.9192(5) 0.3370(3) 0.8551(3) 0.0243(11) Uani d . 1 1
C C13 0.9475(5) 0.2711(2) 0.8047(3) 0.0227(10) Uani d . 1 1
C C14 1.0517(5) 0.1684(3) 0.7601(3) 0.0276(11) Uani d . 1 1
C C15 1.1439(5) 0.1073(3) 0.7470(4) 0.0327(13) Uani d . 1 1
H H15 1.2483 0.1003 0.7814 0.039 Uiso calc R 1 1
C C16 1.0740(6) 0.0576(3) 0.6807(4) 0.0378(14) Uani d . 1 1
H H16 1.1328 0.0163 0.6693 0.045 Uiso calc R 1 1
C C17 0.9168(5) 0.0679(3) 0.6306(4) 0.0368(13) Uani d . 1 1
H H17 0.8736 0.0337 0.5855 0.044 Uiso calc R 1 1
C C18 0.8231(6) 0.1273(3) 0.6456(3) 0.0349(12) Uani d . 1 1
H H18 0.7170 0.1329 0.6130 0.042 Uiso calc R 1 1
C C19 0.8935(5) 0.1785(2) 0.7115(3) 0.0247(11) Uani d . 1 1
C C20 0.4189(5) 0.3103(2) 0.5385(3) 0.0224(10) Uani d . 1 1
C C21 0.2852(5) 0.3078(3) 0.4668(3) 0.0280(11) Uani d . 1 1
H H21 0.2799 0.3389 0.4162 0.034 Uiso calc R 1 1
C C22 0.1590(5) 0.2592(3) 0.4699(3) 0.0242(10) Uani d . 1 1
C C23 0.1773(5) 0.2114(3) 0.5445(3) 0.0305(12) Uani d . 1 1
H H23 0.0964 0.1774 0.5492 0.037 Uiso calc R 1 1
C C24 0.3173(5) 0.2151(3) 0.6117(3) 0.0270(11) Uani d . 1 1
H H24 0.3307 0.1814 0.6600 0.032 Uiso calc R 1 1
C C25 0.5538(5) 0.3679(3) 0.5454(4) 0.0293(11) Uani d . 1 1
C C26 0.0043(5) 0.2595(3) 0.3963(3) 0.0288(11) Uani d . 1 1

loop_
_atom_site_aniso_label
_atom_site_aniso_U_11
_atom_site_aniso_U_22
_atom_site_aniso_U_33
_atom_site_aniso_U_12
_atom_site_aniso_U_13
_atom_site_aniso_U_23
Zn1 0.0198(2) 0.0313(3) 0.0236(3) 0.0014(3) -0.00559(18) -0.0038(3)
N1 0.0210(18) 0.029(2) 0.029(2) 0.0026(17) -0.0005(17) 0.0001(18)
N2 0.029(2) 0.031(2) 0.030(3) 0.0031(18) 0.0056(18) -0.0089(19)
N3 0.0181(19) 0.028(2) 0.022(2) 0.0013(16) -0.0033(16) -0.0015(18)
N4 0.0203(18) 0.033(2) 0.022(2) 0.0010(17) 0.0008(16) -0.0049(18)
N5 0.0199(19) 0.034(2) 0.025(2) 0.0023(17) -0.0042(17) -0.0022(18)
N6 0.0207(18) 0.023(2) 0.020(2) -0.0034(17) -0.0028(16) -0.0018(17)
O1 0.0256(17) 0.040(2) 0.031(2) -0.0081(15) -0.0067(15) 0.0022(17)
O2 0.053(2) 0.054(3) 0.043(3) -0.0185(19) -0.0088(19) 0.028(2)
O3 0.0321(17) 0.041(2) 0.0169(19) -0.0005(15) -0.0054(14) 0.0032(15)
O4 0.0195(17) 0.083(3) 0.040(2) -0.0045(18) -0.0069(16) 0.007(2)
C1 0.022(2) 0.027(3) 0.032(3) 0.003(2) 0.007(2) -0.001(2)
C2 0.021(2) 0.041(3) 0.040(4) 0.005(2) 0.001(2) -0.006(3)
C3 0.027(3) 0.049(4) 0.044(4) -0.003(2) 0.000(2) -0.001(3)
C4 0.024(3) 0.052(4) 0.072(5) 0.015(3) 0.005(3) 0.002(3)
C5 0.029(3) 0.041(3) 0.053(4) 0.007(2) 0.010(3) -0.007(3)
C6 0.022(2) 0.032(3) 0.029(3) 0.001(2) 0.003(2) 0.002(2)
C7 0.027(3) 0.026(3) 0.026(3) 0.005(2) 0.002(2) -0.001(2)
C8 0.028(2) 0.022(3) 0.023(3) 0.000(2) 0.002(2) 0.000(2)
C9 0.033(3) 0.038(3) 0.027(3) 0.007(2) -0.002(2) -0.010(2)
C10 0.034(3) 0.038(3) 0.035(3) -0.001(2) -0.010(2) -0.007(3)
C11 0.021(2) 0.031(3) 0.034(3) 0.002(2) -0.008(2) -0.007(2)
C12 0.024(2) 0.031(3) 0.018(3) 0.001(2) 0.0034(19) 0.004(2)
C13 0.018(2) 0.025(3) 0.023(3) 0.0004(19) 0.0008(19) 0.002(2)
C14 0.024(2) 0.029(3) 0.031(3) 0.000(2) 0.009(2) 0.003(2)
C15 0.015(3) 0.035(3) 0.047(4) 0.005(2) 0.004(2) 0.013(3)
C16 0.038(3) 0.029(3) 0.050(4) -0.001(2) 0.017(3) -0.001(3)
C17 0.038(3) 0.036(3) 0.038(4) -0.007(2) 0.011(2) -0.013(3)
C18 0.033(3) 0.038(3) 0.031(3) -0.008(2) -0.001(2) -0.006(2)
C19 0.022(2) 0.028(3) 0.024(3) -0.001(2) 0.005(2) 0.003(2)
C20 0.020(2) 0.029(3) 0.017(3) 0.0019(19) 0.0007(18) -0.002(2)
C21 0.028(2) 0.031(3) 0.022(3) 0.004(2) -0.0026(19) 0.002(2)
C22 0.020(2) 0.028(3) 0.023(3) -0.001(2) -0.0007(19) -0.004(2)
C23 0.021(2) 0.039(3) 0.029(3) -0.010(2) -0.002(2) 0.000(2)
C24 0.026(2) 0.030(3) 0.022(3) -0.003(2) -0.001(2) 0.009(2)
C25 0.025(2) 0.030(3) 0.031(3) -0.001(2) 0.000(2) 0.002(2)
C26 0.020(2) 0.033(3) 0.029(3) 0.003(2) -0.004(2) -0.004(2)

loop_
_atom_type_symbol
_atom_type_description
_atom_type_scat_dispersion_real
_atom_type_scat_dispersion_imag
_atom_type_scat_source
C C 0.0033 0.0016 'International Tables Vol C Tables 4.2.6.8 and 6.1.1.4'
H H 0.0000 0.0000 'International Tables Vol C Tables 4.2.6.8 and 6.1.1.4'
O O 0.0106 0.0060 'International Tables Vol C Tables 4.2.6.8 and 6.1.1.4'
N N 0.0061 0.0033 'International Tables Vol C Tables 4.2.6.8 and 6.1.1.4'
Zn Zn 0.2839 1.4301 'International Tables Vol C Tables 4.2.6.8 and 6.1.1.4'

loop_
_geom_angle_atom_site_label_1
_geom_angle_atom_site_label_2
_geom_angle_atom_site_label_3
_geom_angle_site_symmetry_1
_geom_angle_site_symmetry_3
_geom_angle
N6 Zn1 O1 . . 78.24(13)
N6 Zn1 N4 . . 113.77(14)
O1 Zn1 N4 . . 95.30(13)
N6 Zn1 N3 . . 166.96(14)
O1 Zn1 N3 . . 92.23(14)
N4 Zn1 N3 . . 75.63(14)
N6 Zn1 O3 . 4 92.04(13)
O1 Zn1 O3 . 4 169.83(12)
N4 Zn1 O3 . 4 91.32(13)
N3 Zn1 O3 . 4 96.89(13)
N6 Zn1 N1 . . 96.48(13)
O1 Zn1 N1 . . 89.09(13)
N4 Zn1 N1 . . 149.71(14)
N3 Zn1 N1 . . 74.26(13)
O3 Zn1 N1 4 . 89.08(13)
C7 N1 C1 . . 104.8(4)
C7 N1 Zn1 . . 114.1(3)
C1 N1 Zn1 . . 140.9(3)
C7 N2 C6 . . 106.7(4)
C7 N2 H2A . . 126.7
C6 N2 H2A . . 126.7
C8 N3 C12 . . 121.4(4)
C8 N3 Zn1 . . 120.1(3)
C12 N3 Zn1 . . 118.5(3)
C13 N4 C19 . . 106.4(4)
C13 N4 Zn1 . . 114.0(3)
C19 N4 Zn1 . . 139.4(3)
C13 N5 C14 . . 106.7(3)
C13 N5 H5A . . 126.6
C14 N5 H5A . . 126.6
C24 N6 C20 . . 118.8(4)
C24 N6 Zn1 . . 126.0(3)
C20 N6 Zn1 . . 112.9(3)
C25 O1 Zn1 . . 115.6(3)
C26 O3 Zn1 . 4_454 120.4(3)
C6 C1 N1 . . 108.9(4)
C6 C1 C2 . . 120.9(4)
N1 C1 C2 . . 130.2(4)
C3 C2 C1 . . 118.0(5)
C3 C2 H2 . . 121.0
C1 C2 H2 . . 121.0
C2 C3 C4 . . 120.7(5)
C2 C3 H3 . . 119.6
C4 C3 H3 . . 119.6
C5 C4 C3 . . 122.7(5)
C5 C4 H4 . . 118.6
C3 C4 H4 . . 118.6
C4 C5 C6 . . 116.0(5)
C4 C5 H5 . . 122.0
C6 C5 H5 . . 122.0
N2 C6 C1 . . 106.3(4)
N2 C6 C5 . . 132.1(5)
C1 C6 C5 . . 121.6(5)
N1 C7 N2 . . 113.3(4)
N1 C7 C8 . . 119.4(4)
N2 C7 C8 . . 127.3(4)
N3 C8 C9 . . 121.0(4)
N3 C8 C7 . . 112.2(4)
C9 C8 C7 . . 126.8(4)
C10 C9 C8 . . 117.1(4)
C10 C9 H9 . . 121.4
C8 C9 H9 . . 121.4
C11 C10 C9 . . 121.6(4)
C11 C10 H10 . . 119.2
C9 C10 H10 . . 119.2
C10 C11 C12 . . 117.7(4)
C10 C11 H11 . . 121.2
C12 C11 H11 . . 121.2
N3 C12 C11 . . 121.1(4)
N3 C12 C13 . . 110.9(4)
C11 C12 C13 . . 128.0(4)
N4 C13 N5 . . 111.7(4)
N4 C13 C12 . . 121.0(4)
N5 C13 C12 . . 127.2(4)
C15 C14 N5 . . 131.8(4)
C15 C14 C19 . . 122.3(4)
N5 C14 C19 . . 105.9(4)
C16 C15 C14 . . 117.0(4)
C16 C15 H15 . . 121.5
C14 C15 H15 . . 121.5
C15 C16 C17 . . 121.1(4)
C15 C16 H16 . . 119.5
C17 C16 H16 . . 119.5
C18 C17 C16 . . 122.0(5)
C18 C17 H17 . . 119.0
C16 C17 H17 . . 119.0
C17 C18 C19 . . 117.4(4)
C17 C18 H18 . . 121.3
C19 C18 H18 . . 121.3
N4 C19 C18 . . 130.4(4)
N4 C19 C14 . . 109.3(4)
C18 C19 C14 . . 120.2(4)
N6 C20 C21 . . 121.2(4)
N6 C20 C25 . . 115.2(4)
C21 C20 C25 . . 123.4(4)
C20 C21 C22 . . 120.3(4)
C20 C21 H21 . . 119.9
C22 C21 H21 . . 119.9
C21 C22 C23 . . 117.3(4)
C21 C22 C26 . . 121.6(4)
C23 C22 C26 . . 121.0(4)
C24 C23 C22 . . 119.1(4)
C24 C23 H23 . . 120.5
C22 C23 H23 . . 120.5
N6 C24 C23 . . 123.2(4)
N6 C24 H24 . . 118.4
C23 C24 H24 . . 118.4
O2 C25 O1 . . 126.4(4)
O2 C25 C20 . . 117.2(4)
O1 C25 C20 . . 116.4(4)
O3 C26 O4 . . 127.0(4)
O3 C26 C22 . . 117.7(4)
O4 C26 C22 . . 115.3(4)

loop_
_geom_bond_atom_site_label_1
_geom_bond_atom_site_label_2
_geom_bond_site_symmetry_2
_geom_bond_distance
_geom_bond_publ_flag
Zn1 N6 . 2.095(4) y
Zn1 O1 . 2.119(3) y
Zn1 N4 . 2.120(3) y
Zn1 N3 . 2.142(4) y
Zn1 O3 4 2.186(3) y
Zn1 N1 . 2.203(4) y
N1 C7 . 1.325(6) ?
N1 C1 . 1.390(5) ?
N2 C7 . 1.338(6) ?
N2 C6 . 1.378(5) ?
N2 H2A . 0.8600 ?
N3 C8 . 1.328(5) ?
N3 C12 . 1.333(5) ?
N4 C13 . 1.322(5) ?
N4 C19 . 1.379(5) ?
N5 C13 . 1.369(5) ?
N5 C14 . 1.388(6) ?
N5 H5A . 0.8600 ?
N6 C24 . 1.318(5) ?
N6 C20 . 1.342(5) ?
O1 C25 . 1.247(5) ?
O2 C25 . 1.239(5) ?
O3 C26 . 1.246(6) ?
O3 Zn1 4_454 2.186(3) ?
O4 C26 . 1.248(5) ?
C1 C6 . 1.388(7) ?
C1 C2 . 1.392(6) ?
C2 C3 . 1.366(6) ?
C2 H2 . 0.9300 ?
C3 C4 . 1.393(8) ?
C3 H3 . 0.9300 ?
C4 C5 . 1.377(7) ?
C4 H4 . 0.9300 ?
C5 C6 . 1.399(6) ?
C5 H5 . 0.9300 ?
C7 C8 . 1.470(6) ?
C8 C9 . 1.401(6) ?
C9 C10 . 1.382(6) ?
C9 H9 . 0.9300 ?
C10 C11 . 1.375(6) ?
C10 H10 . 0.9300 ?
C11 C12 . 1.388(6) ?
C11 H11 . 0.9300 ?
C12 C13 . 1.454(6) ?
C14 C15 . 1.386(6) ?
C14 C19 . 1.390(6) ?
C15 C16 . 1.374(6) ?
C15 H15 . 0.9300 ?
C16 C17 . 1.392(6) ?
C16 H16 . 0.9300 ?
C17 C18 . 1.376(6) ?
C17 H17 . 0.9300 ?
C18 C19 . 1.390(6) ?
C18 H18 . 0.9300 ?
C20 C21 . 1.383(6) ?
C20 C25 . 1.528(6) ?
C21 C22 . 1.384(6) ?
C21 H21 . 0.9300 ?
C22 C23 . 1.387(6) ?
C22 C26 . 1.519(6) ?
C23 C24 . 1.382(6) ?
C23 H23 . 0.9300 ?
C24 H24 . 0.9300 ?

loop_
_geom_hbond_atom_site_label_D
_geom_hbond_atom_site_label_H
_geom_hbond_atom_site_label_A
_geom_hbond_site_symmetry_A
_geom_hbond_distance_DH
_geom_hbond_distance_HA
_geom_hbond_distance_DA
_geom_hbond_angle_DHA
N5 H5A O4 4_655 0.86 1.83 2.689(5) 172.7
N2 H2A O2 2_565 0.86 1.81 2.668(5) 172.5
